data_7119456
loop_
_publ_author_name
'Hu, Fei-Long'
'Wang, Hui-Fang'
'Guo, Dong'
'Zhang, Hui'
'Lang, Jian-Ping'
'Beves, Jonathon E.'

_publ_section_title
;
 Controlled formation of chiral networks and their reversible chiroptical
 switching behaviour by UV/microwave irradiation
;
_journal_issue 51
_journal_name_full 'Chemical Communications'
_journal_page_first 7990
_journal_page_last 7993
_journal_paper_doi 10.1039/c6cc03256g
_journal_volume 52
_journal_year 2016
_chemical_formula_sum 'C36 H26 Cd N2 O4'
_chemical_formula_weight 662.99
_space_group_IT_number 96
_symmetry_cell_setting tetragonal
_symmetry_space_group_name_Hall 'P 4nw 2abw'
_symmetry_space_group_name_H-M 'P 43 21 2'
_atom_sites_solution_hydrogens geom
_atom_sites_solution_primary direct
_atom_sites_solution_secondary difmap
_audit_creation_method SHELXL-97
_audit_update_record
;
2015-10-05 deposited with the CCDC.
2016-05-27 downloaded from the CCDC.
;
_cell_angle_alpha 90.00
_cell_angle_beta 90.00
_cell_angle_gamma 90.00
_cell_formula_units_Z 8
_cell_length_a 14.5230(2)
_cell_length_b 14.5230(2)
_cell_length_c 29.1177(8)
_cell_measurement_reflns_used 9814
_cell_measurement_temperature 293(2)
_cell_measurement_theta_max 23.66
_cell_measurement_theta_min 2.43
_cell_volume 6141.4(2)
_computing_cell_refinement 'Bruker SMART'
_computing_data_collection 'Bruker SMART'
_computing_data_reduction 'Bruker SHELXTL'
_computing_molecular_graphics 'Bruker SHELXTL'
_computing_publication_material 'Bruker SHELXTL'
_computing_structure_refinement 'SHELXL-97 (Sheldrick, 1997)'
_computing_structure_solution 'SHELXS-97 (Sheldrick, 1990)'
_diffrn_ambient_temperature 293(2)
_diffrn_measured_fraction_theta_full 0.998
_diffrn_measured_fraction_theta_max 0.998
_diffrn_measurement_device_type 'CCD area detector'
_diffrn_measurement_method 'phi and omega scans'
_diffrn_radiation_monochromator graphite
_diffrn_radiation_source 'fine-focus sealed tube'
_diffrn_radiation_type MoK\a
_diffrn_radiation_wavelength 0.71073
_diffrn_reflns_av_R_equivalents 0.0433
_diffrn_reflns_av_sigmaI/netI 0.0397
_diffrn_reflns_limit_h_max 17
_diffrn_reflns_limit_h_min -17
_diffrn_reflns_limit_k_max 13
_diffrn_reflns_limit_k_min -17
_diffrn_reflns_limit_l_max 33
_diffrn_reflns_limit_l_min -34
_diffrn_reflns_number 21193
_diffrn_reflns_theta_full 25.00
_diffrn_reflns_theta_max 25.00
_diffrn_reflns_theta_min 2.81
_exptl_absorpt_coefficient_mu 0.753
_exptl_absorpt_correction_T_max 0.8640
_exptl_absorpt_correction_T_min 0.8519
_exptl_absorpt_correction_type multi-scan
_exptl_absorpt_process_details sadabs
_exptl_crystal_colour yellow
_exptl_crystal_density_diffrn 1.434
_exptl_crystal_density_method 'not measured'
_exptl_crystal_description block
_exptl_crystal_F_000 2688
_exptl_crystal_size_max 0.22
_exptl_crystal_size_mid 0.21
_exptl_crystal_size_min 0.20
_refine_diff_density_max 0.406
_refine_diff_density_min -0.447
_refine_diff_density_rms 0.075
_refine_ls_abs_structure_details 'Flack H D (1983), Acta Cryst. A39, 876-881'
_refine_ls_abs_structure_Flack 0.01(6)
_refine_ls_extinction_method none
_refine_ls_goodness_of_fit_ref 1.149
_refine_ls_hydrogen_treatment mixed
_refine_ls_matrix_type full
_refine_ls_number_parameters 395
_refine_ls_number_reflns 5420
_refine_ls_number_restraints 2
_refine_ls_restrained_S_all 1.156
_refine_ls_R_factor_all 0.0623
_refine_ls_R_factor_gt 0.0543
_refine_ls_shift/su_max 0.035
_refine_ls_shift/su_mean 0.006
_refine_ls_structure_factor_coef Fsqd
_refine_ls_weighting_details 'calc w=1/[\s^2^(Fo^2^)+(0.0327P)^2^+15.6430P] where P=(Fo^2^+2Fc^2^)/3'
_refine_ls_weighting_scheme calc
_refine_ls_wR_factor_gt 0.1226
_refine_ls_wR_factor_ref 0.1264
_reflns_number_gt 4835
_reflns_number_total 5420
_reflns_threshold_expression >2sigma(I)
_cod_data_source_file c6cc03256g2.cif
_cod_data_source_block 1406672
_cod_original_sg_symbol_H-M P4(3)2(1)2
_cod_database_code 7119456

loop_
_symmetry_equiv_pos_as_xyz
'x, y, z'
'-x, -y, z+1/2'
'-y+1/2, x+1/2, z+3/4'
'y+1/2, -x+1/2, z+1/4'
'-x+1/2, y+1/2, -z+3/4'
'x+1/2, -y+1/2, -z+1/4'
'y, x, -z'
'-y, -x, -z+1/2'

loop_
_atom_site_label
_atom_site_type_symbol
_atom_site_fract_x
_atom_site_fract_y
_atom_site_fract_z
_atom_site_U_iso_or_equiv
_atom_site_adp_type
_atom_site_occupancy
_atom_site_symmetry_multiplicity
_atom_site_calc_flag
_atom_site_refinement_flags
_atom_site_disorder_assembly
_atom_site_disorder_group
Cd1 Cd 0.07658(4) 0.17428(4) 0.055457(17) 0.04821(16) Uani 1 1 d . . .
N1 N 0.1946(4) 0.2815(4) 0.0531(2) 0.0519(15) Uani 1 1 d . A .
N2 N -0.0254(5) 0.0558(5) 0.0611(2) 0.0572(17) Uani 1 1 d . . .
O1 O 0.1327(6) 0.1664(5) 0.1417(3) 0.103(2) Uani 1 1 d . . .
O2 O 0.0263(5) 0.2580(6) 0.1160(3) 0.099(2) Uani 1 1 d . . .
O3 O 0.1843(4) 0.0642(4) 0.02794(16) 0.0602(13) Uani 1 1 d . . .
O4 O -0.0315(5) 0.2690(5) 0.0118(2) 0.0795(18) Uani 1 1 d . . .
C1 C 0.1758(8) 0.3697(6) 0.0505(4) 0.087(3) Uani 1 1 d . . .
H1 H 0.1142 0.3864 0.0478 0.104 Uiso 1 1 calc R . .
C2 C 0.2381(10) 0.4373(7) 0.0514(5) 0.115(5) Uani 1 1 d . A .
H2 H 0.2199 0.4981 0.0471 0.138 Uiso 1 1 calc R . .
C3 C 0.3311(9) 0.4161(8) 0.0590(3) 0.100(4) Uani 1 1 d . . .
C4 C 0.3489(7) 0.3301(9) 0.0642(4) 0.094(4) Uani 1 1 d . A .
H4 H 0.4089 0.3129 0.0713 0.112 Uiso 1 1 calc R . .
C5 C 0.2826(6) 0.2610(7) 0.0596(4) 0.086(3) Uani 1 1 d . . .
H5 H 0.3004 0.1995 0.0611 0.103 Uiso 1 1 calc R A .
C6 C 0.4197(11) 0.4672(10) 0.0655(5) 0.059(3) Uani 0.540(9) 1 d PD A 1
H6 H 0.4699 0.4416 0.0807 0.071 Uiso 0.540(9) 1 calc PR A 1
C7 C 0.4215(11) 0.5544(9) 0.0475(6) 0.065(4) Uani 0.540(9) 1 d PD A 1
H7 H 0.3724 0.5804 0.0317 0.077 Uiso 0.540(9) 1 calc PR A 1
C7' C 0.4650(11) 0.5102(15) 0.0643(8) 0.065(4) Uani 0.460(9) 1 d PD A 2
H7' H 0.4959 0.4575 0.0739 0.077 Uiso 0.460(9) 1 calc PR A 2
C6' C 0.3709(11) 0.5142(13) 0.0556(7) 0.059(3) Uani 0.460(9) 1 d PD A 2
H6' H 0.3375 0.5671 0.0489 0.071 Uiso 0.460(9) 1 calc PR A 2
C8 C 0.5121(9) 0.6044(8) 0.0560(4) 0.103(4) Uani 1 1 d . . .
C9 C 0.5001(8) 0.6849(11) 0.0338(5) 0.120(5) Uani 1 1 d . A .
H9 H 0.4454 0.6944 0.0179 0.144 Uiso 1 1 calc R . .
C10 C 0.5660(9) 0.7544(9) 0.0335(6) 0.133(6) Uani 1 1 d . . .
H10 H 0.5557 0.8084 0.0171 0.159 Uiso 1 1 calc R A .
C11 C 0.6463(7) 0.7428(7) 0.0575(4) 0.086(3) Uani 1 1 d . . .
C12 C 0.6597(8) 0.6622(8) 0.0791(5) 0.112(4) Uani 1 1 d . . .
H12 H 0.7156 0.6526 0.0939 0.134 Uiso 1 1 calc R A .
C13 C 0.5947(10) 0.5930(8) 0.0805(5) 0.112(4) Uani 1 1 d . A .
H13 H 0.6054 0.5397 0.0973 0.134 Uiso 1 1 calc R . .
C14 C -0.2886(10) -0.1792(11) 0.0597(5) 0.147(6) Uani 1 1 d . . .
H14 H -0.3164 -0.1247 0.0503 0.176 Uiso 1 1 calc R . .
C15 C -0.2185(11) -0.1684(13) 0.0691(5) 0.173(9) Uani 1 1 d . . .
H15 H -0.1899 -0.2191 0.0824 0.207 Uiso 1 1 calc R . .
C16 C -0.1570(10) -0.0833(10) 0.0645(4) 0.114(5) Uani 1 1 d . . .
C17 C -0.1837(7) 0.0060(9) 0.0640(3) 0.090(3) Uani 1 1 d . . .
H17 H -0.2459 0.0213 0.0651 0.108 Uiso 1 1 calc R . .
C18 C -0.1168(6) 0.0750(7) 0.0620(4) 0.079(3) Uani 1 1 d . . .
H18 H -0.1355 0.1362 0.0612 0.095 Uiso 1 1 calc R . .
C19 C -0.0032(7) -0.0297(7) 0.0616(3) 0.074(3) Uani 1 1 d . . .
H19 H 0.0592 -0.0438 0.0604 0.089 Uiso 1 1 calc R . .
C20 C 0.0851(9) 0.2334(7) 0.1453(4) 0.079(3) Uani 1 1 d . . .
C21 C 0.0960(6) 0.2964(6) 0.1859(3) 0.070(2) Uani 1 1 d . . .
C22 C 0.0424(7) 0.3741(7) 0.1895(4) 0.083(3) Uani 1 1 d . . .
H22 H 0.0000 0.3872 0.1665 0.100 Uiso 1 1 calc R . .
C23 C 0.0498(8) 0.4322(8) 0.2258(3) 0.086(3) Uani 1 1 d . . .
H23 H 0.0121 0.4840 0.2270 0.103 Uiso 1 1 calc R . .
C24 C 0.1126(7) 0.4165(8) 0.2617(3) 0.080(3) Uani 1 1 d . . .
C25 C 0.1669(7) 0.3391(7) 0.2570(3) 0.079(3) Uani 1 1 d . . .
H25 H 0.2095 0.3267 0.2800 0.095 Uiso 1 1 calc R . .
C26 C 0.1620(8) 0.2786(7) 0.2202(3) 0.080(3) Uani 1 1 d . . .
H26 H 0.2010 0.2280 0.2182 0.095 Uiso 1 1 calc R . .
C27 C 0.1150(7) 0.4711(8) 0.3046(4) 0.091(3) Uani 1 1 d . . .
H27 H 0.1569 0.4548 0.3274 0.109 Uiso 1 1 calc R . .
C28 C -0.0640(10) 0.4632(8) -0.1887(4) 0.107(4) Uani 1 1 d . . .
H28 H -0.0258 0.4481 -0.2132 0.128 Uiso 1 1 calc R . .
C29 C -0.0538(9) 0.4039(7) -0.1474(4) 0.091(3) Uani 1 1 d . . .
C30 C 0.0141(10) 0.3401(9) -0.1457(4) 0.114(4) Uani 1 1 d . . .
H30 H 0.0525 0.3328 -0.1710 0.137 Uiso 1 1 calc R . .
C31 C 0.0278(8) 0.2860(7) -0.1076(3) 0.093(3) Uani 1 1 d . . .
H31 H 0.0729 0.2405 -0.1088 0.112 Uiso 1 1 calc R . .
C32 C -0.0219(6) 0.2963(5) -0.0683(3) 0.063(2) Uani 1 1 d . . .
C33 C -0.0926(7) 0.3604(7) -0.0691(3) 0.077(3) Uani 1 1 d . . .
H33 H -0.1297 0.3680 -0.0434 0.092 Uiso 1 1 calc R . .
C34 C -0.1088(7) 0.4138(7) -0.1082(4) 0.086(3) Uani 1 1 d . . .
H34 H -0.1566 0.4564 -0.1082 0.103 Uiso 1 1 calc R . .
C35 C 0.0026(6) 0.2459(5) -0.0247(3) 0.0553(18) Uani 1 1 d . . .
C42 C -0.0636(9) -0.1019(7) 0.0639(5) 0.108(4) Uani 1 1 d . . .
H42 H -0.0423 -0.1622 0.0650 0.130 Uiso 1 1 calc R . .

loop_
_atom_site_aniso_label
_atom_site_aniso_U_11
_atom_site_aniso_U_22
_atom_site_aniso_U_33
_atom_site_aniso_U_23
_atom_site_aniso_U_13
_atom_site_aniso_U_12
Cd1 0.0468(3) 0.0487(3) 0.0492(2) 0.0078(3) -0.0078(3) -0.0209(2)
N1 0.056(4) 0.050(4) 0.050(3) 0.016(3) -0.016(3) -0.022(3)
N2 0.061(4) 0.060(5) 0.051(4) 0.007(4) -0.002(3) -0.036(3)
O1 0.127(6) 0.067(4) 0.116(6) -0.009(4) 0.031(5) -0.003(5)
O2 0.095(5) 0.122(6) 0.079(4) -0.027(4) 0.011(4) -0.028(5)
O3 0.057(3) 0.061(3) 0.063(3) 0.018(3) -0.012(3) 0.000(3)
O4 0.084(4) 0.091(5) 0.064(4) 0.019(4) -0.004(3) 0.011(4)
C1 0.091(7) 0.054(5) 0.116(8) 0.019(6) -0.020(7) -0.024(5)
C2 0.157(12) 0.063(7) 0.124(10) 0.016(7) -0.038(9) -0.056(8)
C3 0.122(10) 0.093(8) 0.085(6) -0.015(7) 0.017(8) -0.077(8)
C4 0.064(6) 0.128(9) 0.089(7) 0.004(8) -0.008(5) -0.055(7)
C5 0.061(6) 0.079(6) 0.118(8) -0.006(7) -0.033(6) -0.019(5)
C6 0.049(8) 0.060(8) 0.069(7) 0.014(6) -0.025(6) -0.028(5)
C7 0.039(8) 0.061(10) 0.094(12) -0.006(7) 0.013(7) -0.019(6)
C7' 0.039(8) 0.061(10) 0.094(12) -0.006(7) 0.013(7) -0.019(6)
C6' 0.049(8) 0.060(8) 0.069(7) 0.014(6) -0.025(6) -0.028(5)
C8 0.110(9) 0.088(8) 0.109(8) -0.042(8) 0.036(8) -0.068(7)
C9 0.072(7) 0.132(11) 0.155(12) -0.034(10) -0.007(7) -0.055(8)
C10 0.099(9) 0.096(9) 0.203(16) -0.013(9) 0.016(10) -0.054(8)
C11 0.072(7) 0.071(6) 0.115(8) -0.023(7) 0.029(7) -0.047(5)
C12 0.097(9) 0.095(8) 0.142(11) -0.002(8) 0.007(8) -0.055(8)
C13 0.126(10) 0.069(7) 0.140(11) 0.010(7) 0.016(9) -0.049(7)
C14 0.112(10) 0.158(13) 0.170(13) 0.002(13) 0.011(11) -0.098(10)
C15 0.153(13) 0.239(18) 0.126(11) -0.059(11) 0.033(10) -0.160(14)
C16 0.130(12) 0.118(10) 0.094(7) -0.014(8) 0.008(8) -0.086(9)
C17 0.049(5) 0.145(10) 0.074(6) 0.002(7) 0.005(5) -0.040(7)
C18 0.062(5) 0.077(6) 0.099(7) 0.007(6) -0.014(5) -0.019(5)
C19 0.073(6) 0.073(6) 0.076(6) 0.008(5) 0.010(5) -0.038(5)
C20 0.092(8) 0.071(6) 0.073(6) -0.006(5) 0.041(6) -0.025(6)
C21 0.069(6) 0.072(6) 0.069(6) -0.005(5) 0.014(5) 0.001(5)
C22 0.083(7) 0.079(6) 0.089(7) -0.006(6) 0.000(6) 0.005(6)
C23 0.105(8) 0.076(7) 0.077(6) -0.005(6) 0.006(6) 0.020(6)
C24 0.078(6) 0.096(7) 0.067(6) -0.033(6) 0.004(5) -0.007(6)
C25 0.078(6) 0.099(7) 0.061(5) -0.009(6) 0.000(5) 0.007(6)
C26 0.096(7) 0.074(6) 0.068(5) -0.004(5) 0.016(6) 0.015(6)
C27 0.082(7) 0.110(8) 0.082(7) -0.025(7) 0.014(6) 0.028(6)
C28 0.169(12) 0.093(8) 0.058(6) 0.002(6) -0.015(8) 0.045(9)
C29 0.121(9) 0.080(7) 0.071(6) 0.018(6) -0.025(6) 0.011(7)
C30 0.164(12) 0.110(9) 0.068(6) 0.019(7) 0.003(7) 0.056(9)
C31 0.120(9) 0.073(7) 0.086(7) 0.014(6) -0.023(7) 0.025(6)
C32 0.061(5) 0.054(5) 0.073(6) -0.006(4) -0.021(4) 0.000(4)
C33 0.076(6) 0.081(6) 0.074(6) 0.011(5) -0.016(5) 0.013(5)
C34 0.090(7) 0.069(6) 0.098(7) 0.015(6) -0.020(6) 0.032(6)
C35 0.052(5) 0.049(5) 0.065(5) 0.011(4) -0.027(4) -0.009(3)
C42 0.114(9) 0.067(6) 0.145(11) -0.006(7) 0.030(9) -0.054(7)

loop_
_atom_type_symbol
_atom_type_description
_atom_type_scat_dispersion_real
_atom_type_scat_dispersion_imag
_atom_type_scat_source
C C 0.0033 0.0016 'International Tables Vol C Tables 4.2.6.8 and 6.1.1.4'
H H 0.0000 0.0000 'International Tables Vol C Tables 4.2.6.8 and 6.1.1.4'
N N 0.0061 0.0033 'International Tables Vol C Tables 4.2.6.8 and 6.1.1.4'
O O 0.0106 0.0060 'International Tables Vol C Tables 4.2.6.8 and 6.1.1.4'
Cd Cd -0.8075 1.2024 'International Tables Vol C Tables 4.2.6.8 and 6.1.1.4'

loop_
_geom_angle_atom_site_label_1
_geom_angle_atom_site_label_2
_geom_angle_atom_site_label_3
_geom_angle
_geom_angle_site_symmetry_1
_geom_angle_site_symmetry_3
O2 Cd1 N2 98.1(3) . .
O2 Cd1 N1 84.3(2) . .
N2 Cd1 N1 172.6(2) . .
O2 Cd1 O3 146.8(3) . .
N2 Cd1 O3 86.8(2) . .
N1 Cd1 O3 87.4(2) . .
O2 Cd1 O3 136.0(3) . 7
N2 Cd1 O3 93.9(2) . 7
N1 Cd1 O3 89.1(2) . 7
O3 Cd1 O3 75.71(18) . 7
O2 Cd1 O4 84.0(3) . .
N2 Cd1 O4 92.6(3) . .
N1 Cd1 O4 94.7(2) . .
O3 Cd1 O4 128.78(19) . .
O3 Cd1 O4 53.21(19) 7 .
O2 Cd1 O1 51.9(3) . .
N2 Cd1 O1 95.7(2) . .
N1 Cd1 O1 80.2(2) . .
O3 Cd1 O1 95.1(2) . .
O3 Cd1 O1 166.2(2) 7 .
O4 Cd1 O1 135.8(2) . .
O2 Cd1 C20 26.8(3) . .
N2 Cd1 C20 101.3(2) . .
N1 Cd1 C20 77.6(2) . .
O3 Cd1 C20 120.0(3) . .
O3 Cd1 C20 158.4(3) 7 .
O4 Cd1 C20 110.3(3) . .
O1 Cd1 C20 25.5(3) . .
C1 N1 C5 115.4(7) . .
C1 N1 Cd1 120.3(7) . .
C5 N1 Cd1 123.9(6) . .
C19 N2 C18 116.4(7) . .
C19 N2 Cd1 124.7(6) . .
C18 N2 Cd1 118.8(6) . .
C20 O1 Cd1 82.4(7) . .
C20 O2 Cd1 99.0(7) . .
C35 O3 Cd1 164.5(5) 7 .
C35 O3 Cd1 91.2(4) 7 7
Cd1 O3 Cd1 104.28(18) . 7
C35 O4 Cd1 92.2(5) . .
N1 C1 C2 125.2(11) . .
C1 C2 C3 119.6(11) . .
C4 C3 C2 115.1(9) . .
C4 C3 C6 107.2(13) . .
C2 C3 C6 137.6(12) . .
C4 C3 C6' 146.3(14) . .
C2 C3 C6' 98.5(12) . .
C6 C3 C6' 39.4(8) . .
C3 C4 C5 123.3(11) . .
N1 C5 C4 121.1(10) . .
C7 C6 C3 115.2(14) . .
C6 C7 C8 113.2(16) . .
C6' C7' C8 111.7(18) . .
C7' C6' C3 108.6(16) . .
C9 C8 C13 117.1(9) . .
C9 C8 C7 102.9(13) . .
C13 C8 C7 139.8(13) . .
C9 C8 C7' 141.6(14) . .
C13 C8 C7' 101.2(13) . .
C7 C8 C7' 39.0(9) . .
C8 C9 C10 122.9(14) . .
C11 C10 C9 119.5(14) . .
C12 C11 C10 118.0(9) . .
C12 C11 C14 123.7(12) . 1_665
C10 C11 C14 118.2(12) . 1_665
C11 C12 C13 123.3(13) . .
C12 C13 C8 118.9(13) . .
C15 C14 C11 137(2) . 1_445
C14 C15 C16 131(2) . .
C17 C16 C42 117.9(9) . .
C17 C16 C15 127.4(14) . .
C42 C16 C15 114.6(14) . .
C16 C17 C18 119.2(11) . .
N2 C18 C17 122.3(10) . .
N2 C19 C42 125.5(10) . .
O1 C20 O2 124.4(11) . .
O1 C20 C21 120.0(12) . .
O2 C20 C21 115.5(10) . .
O1 C20 Cd1 72.0(7) . .
O2 C20 Cd1 54.2(5) . .
C21 C20 Cd1 160.2(7) . .
C22 C21 C26 118.9(10) . .
C22 C21 C20 120.0(10) . .
C26 C21 C20 121.2(9) . .
C23 C22 C21 121.7(11) . .
C22 C23 C24 121.9(10) . .
C25 C24 C23 115.5(10) . .
C25 C24 C27 120.4(10) . .
C23 C24 C27 123.7(10) . .
C24 C25 C26 124.2(10) . .
C25 C26 C21 117.8(9) . .
C28 C27 C24 122.5(12) 2_565 .
C27 C28 C29 129.9(13) 2_564 .
C30 C29 C34 117.2(9) . .
C30 C29 C28 119.9(11) . .
C34 C29 C28 122.8(10) . .
C29 C30 C31 121.8(11) . .
C32 C31 C30 122.5(11) . .
C31 C32 C33 116.9(9) . .
C31 C32 C35 121.9(8) . .
C33 C32 C35 121.0(9) . .
C32 C33 C34 120.8(9) . .
C33 C34 C29 120.7(9) . .
O4 C35 O3 123.0(7) . 7
O4 C35 C32 120.3(8) . .
O3 C35 C32 116.5(8) 7 .
C19 C42 C16 118.7(12) . .

loop_
_geom_bond_atom_site_label_1
_geom_bond_atom_site_label_2
_geom_bond_distance
_geom_bond_site_symmetry_2
Cd1 O2 2.262(7) .
Cd1 N2 2.276(5) .
Cd1 N1 2.317(5) .
Cd1 O3 2.376(5) .
Cd1 O3 2.439(5) 7
Cd1 O4 2.443(6) .
Cd1 O1 2.643(8) .
Cd1 C20 2.755(11) .
N1 C1 1.311(10) .
N1 C5 1.326(11) .
N2 C19 1.283(12) .
N2 C18 1.356(11) .
O1 C20 1.197(12) .
O2 C20 1.258(13) .
O3 C35 1.269(9) 7
O3 Cd1 2.439(5) 7
O4 C35 1.219(9) .
C1 C2 1.336(13) .
C2 C3 1.404(18) .
C3 C4 1.284(16) .
C3 C6 1.497(17) .
C3 C6' 1.540(19) .
C4 C5 1.397(12) .
C6 C7 1.371(15) .
C7 C8 1.523(17) .
C7' C6' 1.392(16) .
C7' C8 1.55(2) .
C8 C9 1.348(18) .
C8 C13 1.404(18) .
C9 C10 1.391(13) .
C10 C11 1.370(17) .
C11 C12 1.342(16) .
C11 C14 1.477(12) 1_665
C12 C13 1.380(13) .
C14 C15 1.067(17) .
C14 C11 1.477(12) 1_445
C15 C16 1.530(15) .
C16 C17 1.355(17) .
C16 C42 1.382(18) .
C17 C18 1.398(13) .
C19 C42 1.369(11) .
C20 C21 1.505(13) .
C21 C22 1.375(13) .
C21 C26 1.407(13) .
C22 C23 1.357(14) .
C23 C24 1.405(14) .
C24 C25 1.380(13) .
C24 C27 1.481(14) .
C25 C26 1.388(12) .
C27 C28 1.223(14) 2_565
C28 C27 1.223(14) 2_564
C28 C29 1.488(14) .
C29 C30 1.353(15) .
C29 C34 1.400(14) .
C30 C31 1.373(13) .
C31 C32 1.362(13) .
C32 C33 1.386(11) .
C32 C35 1.508(11) .
C33 C34 1.397(12) .
C35 O3 1.269(9) 7
